data_4067780
loop_
_publ_author_name
'Zhang, Wan-Zheng'
'Han, Ying-Feng'
'Lin, Yue-Jian'
'Jin, Guo-Xin'

_publ_section_title
;
 [2+2] Photodimerization in the Solid State Aided by Molecular Templates
 of Rectangular Macrocycles Bearing Oxamidato Ligands
;
_journal_issue 13
_journal_name_full Organometallics
_journal_page_first 2842
_journal_paper_doi 10.1021/om901125r
_journal_volume 29
_journal_year 2010
_chemical_formula_sum 'C96 H100 F12 N8 O16 Rh4 S4'
_chemical_formula_weight 2389.72
_chemical_name_systematic
; 
 ? 
;
_space_group_IT_number 15
_symmetry_cell_setting monoclinic
_symmetry_space_group_name_Hall '-C 2yc'
_symmetry_space_group_name_H-M 'C 1 2/c 1'
_atom_sites_solution_hydrogens geom
_atom_sites_solution_primary direct
_atom_sites_solution_secondary difmap
_audit_creation_method SHELXL-97
_cell_angle_alpha 90.00
_cell_angle_beta 98.426(5)
_cell_angle_gamma 90.00
_cell_formula_units_Z 4
_cell_length_a 44.077(15)
_cell_length_b 15.603(5)
_cell_length_c 16.711(6)
_cell_measurement_reflns_used 907
_cell_measurement_temperature 293(2)
_cell_measurement_theta_max 24.216
_cell_measurement_theta_min 2.611
_cell_volume 11369(7)
_computing_cell_refinement 'Bruker SMART'
_computing_data_collection 'Bruker SMART'
_computing_data_reduction 'Bruker SHELXTL'
_computing_molecular_graphics 'Bruker SHELXTL'
_computing_publication_material 'Bruker SHELXTL'
_computing_structure_refinement 'SHELXL-97 (Sheldrick, 1997)'
_computing_structure_solution 'SHELXS-97 (Sheldrick, 1990)'
_diffrn_ambient_temperature 293(2)
_diffrn_measured_fraction_theta_full 0.992
_diffrn_measured_fraction_theta_max 0.992
_diffrn_measurement_device_type 'CCD area detector'
_diffrn_measurement_method 'phi and omega scans'
_diffrn_radiation_monochromator graphite
_diffrn_radiation_source 'fine-focus sealed tube'
_diffrn_radiation_type MoK\a
_diffrn_radiation_wavelength 0.71073
_diffrn_reflns_av_R_equivalents 0.0592
_diffrn_reflns_av_sigmaI/netI 0.0949
_diffrn_reflns_limit_h_max 41
_diffrn_reflns_limit_h_min -54
_diffrn_reflns_limit_k_max 18
_diffrn_reflns_limit_k_min -19
_diffrn_reflns_limit_l_max 20
_diffrn_reflns_limit_l_min -20
_diffrn_reflns_number 25485
_diffrn_reflns_theta_full 26.01
_diffrn_reflns_theta_max 26.01
_diffrn_reflns_theta_min 1.39
_diffrn_standards_decay_% 4.72
_exptl_absorpt_coefficient_mu 0.723
_exptl_absorpt_correction_T_max 0.9444
_exptl_absorpt_correction_T_min 0.8869
_exptl_absorpt_correction_type multi-scan
_exptl_absorpt_process_details sadabs
_exptl_crystal_colour red
_exptl_crystal_density_diffrn 1.396
_exptl_crystal_density_method 'not measured'
_exptl_crystal_description prism
_exptl_crystal_F_000 4848
_exptl_crystal_size_max 0.17
_exptl_crystal_size_mid 0.11
_exptl_crystal_size_min 0.08
_refine_diff_density_max 0.663
_refine_diff_density_min -0.470
_refine_diff_density_rms 0.088
_refine_ls_extinction_method none
_refine_ls_goodness_of_fit_ref 0.835
_refine_ls_hydrogen_treatment constr
_refine_ls_matrix_type full
_refine_ls_number_parameters 631
_refine_ls_number_reflns 11111
_refine_ls_number_restraints 33
_refine_ls_restrained_S_all 0.854
_refine_ls_R_factor_all 0.0940
_refine_ls_R_factor_gt 0.0515
_refine_ls_shift/su_max 0.003
_refine_ls_shift/su_mean 0.000
_refine_ls_structure_factor_coef Fsqd
_refine_ls_weighting_details 'calc w=1/[\s^2^(Fo^2^)+(0.0663P)^2^+0.0000P] where P=(Fo^2^+2Fc^2^)/3'
_refine_ls_weighting_scheme calc
_refine_ls_wR_factor_gt 0.1196
_refine_ls_wR_factor_ref 0.1288
_reflns_number_gt 5854
_reflns_number_total 11111
_reflns_threshold_expression >2sigma(I)
_cod_data_source_file om901125r_si_002.cif
_cod_data_source_block 4a(1)
_cod_depositor_comments
;
The following automatic conversions were performed:

'_symmetry_cell_setting' value 'Monoclinic' changed to 'monoclinic'
according to /home/saulius/struct/CIF-dictionaries/cif_core.dic
dictionary named 'cif_core.dic' version 2.4.1 from 2010-06-29.

Automatic conversion script
Id: cif_fix_values 1715 2011-07-08 13:25:40Z adriana 
;
_cod_original_cell_volume 11368(7)
_cod_original_sg_symbol_H-M C2/c
_cod_database_code 4067780

loop_
_symmetry_equiv_pos_as_xyz
'x, y, z'
'-x, y, -z+1/2'
'x+1/2, y+1/2, z'
'-x+1/2, y+1/2, -z+1/2'
'-x, -y, -z'
'x, -y, z-1/2'
'-x+1/2, -y+1/2, -z'
'x+1/2, -y+1/2, z-1/2'

loop_
_atom_site_label
_atom_site_type_symbol
_atom_site_fract_x
_atom_site_fract_y
_atom_site_fract_z
_atom_site_U_iso_or_equiv
_atom_site_adp_type
_atom_site_occupancy
_atom_site_symmetry_multiplicity
_atom_site_calc_flag
_atom_site_refinement_flags
_atom_site_disorder_assembly
_atom_site_disorder_group
Rh1 Rh 0.860098(8) 0.04180(2) 0.37902(3) 0.05264(14) Uani 1 1 d . . .
Rh2 Rh 0.848174(9) 0.37812(2) 0.27026(2) 0.05182(13) Uani 1 1 d . . .
N1 N 0.86663(8) 0.1694(2) 0.4202(2) 0.0483(10) Uani 1 1 d . . .
N2 N 0.83717(9) 0.2526(2) 0.2284(2) 0.0502(10) Uani 1 1 d . . .
N3 N 0.90331(10) 0.0505(3) 0.3356(3) 0.0674(12) Uani 1 1 d . . .
N4 N 0.89557(10) 0.3479(3) 0.2682(3) 0.0670(12) Uani 1 1 d . . .
O1 O 0.84226(7) 0.1128(2) 0.27415(19) 0.0565(8) Uani 1 1 d . . .
O2 O 0.85514(8) 0.3081(2) 0.37952(18) 0.0585(9) Uani 1 1 d . . .
O3 O 0.76531(11) 0.6107(3) 0.2458(4) 0.141(2) Uani 1 1 d . . .
O4 O 0.81454(11) 0.6808(3) 0.2612(4) 0.147(2) Uani 1 1 d . . .
O5 O 0.77004(12) 0.7603(3) 0.2827(3) 0.1209(18) Uani 1 1 d . . .
F1 F 0.78862(13) 0.7903(3) 0.1243(3) 0.1566(19) Uani 1 1 d . . .
F2 F 0.78508(15) 0.6567(4) 0.0948(4) 0.207(3) Uani 1 1 d . . .
F3 F 0.74609(14) 0.7277(4) 0.1118(4) 0.173(2) Uani 1 1 d . . .
S1 S 0.78197(4) 0.68888(11) 0.24486(16) 0.1063(7) Uani 1 1 d . . .
S2 S 0.98022(10) 0.7890(4) 0.4890(2) 0.238(2) Uani 1 1 d D . .
F4 F 0.9555(4) 0.8326(9) 0.3467(8) 0.185(7) Uiso 0.419(11) 1 d PD A 1
F5 F 0.9927(3) 0.7513(14) 0.3425(9) 0.211(8) Uiso 0.419(11) 1 d PD A 1
F6 F 0.9524(6) 0.7003(12) 0.3779(13) 0.356(16) Uiso 0.419(11) 1 d PD A 1
O6 O 0.9584(4) 0.7977(15) 0.5365(13) 0.237(11) Uiso 0.419(11) 1 d PD A 1
O7 O 0.9928(5) 0.6952(10) 0.5024(14) 0.232(11) Uiso 0.419(11) 1 d PD A 1
O8 O 1.0045(7) 0.8444(17) 0.471(3) 0.39(2) Uiso 0.419(11) 1 d PD A 1
F4' F 0.9924(4) 0.8343(13) 0.3555(10) 0.326(9) Uiso 0.581(11) 1 d PD A 2
F5' F 0.9806(6) 0.6993(11) 0.3585(11) 0.349(11) Uiso 0.581(11) 1 d PD A 2
F6' F 0.9457(4) 0.7862(19) 0.3528(13) 0.49(2) Uiso 0.581(11) 1 d PD A 2
O6' O 0.9710(3) 0.8788(8) 0.5056(9) 0.202(7) Uiso 0.581(11) 1 d PD A 2
O7' O 0.9545(4) 0.7273(10) 0.4910(12) 0.263(9) Uiso 0.581(11) 1 d PD A 2
O8' O 1.0108(3) 0.7693(10) 0.5118(9) 0.200(6) Uiso 0.581(11) 1 d PD A 2
C1 C 0.85599(10) 0.2272(3) 0.3672(3) 0.0481(12) Uani 1 1 d . . .
C2 C 0.84444(10) 0.1934(3) 0.2842(3) 0.0501(12) Uani 1 1 d . . .
C3 C 0.87859(12) 0.1972(3) 0.5001(3) 0.0568(13) Uani 1 1 d . . .
C4 C 0.85990(13) 0.2333(3) 0.5510(3) 0.0674(15) Uani 1 1 d . . .
H4 H 0.8392 0.2417 0.5322 0.081 Uiso 1 1 calc R . .
C5 C 0.87133(17) 0.2567(4) 0.6283(4) 0.0828(18) Uani 1 1 d . . .
H5 H 0.8583 0.2798 0.6618 0.099 Uiso 1 1 calc R . .
C6 C 0.90170(19) 0.2463(5) 0.6567(4) 0.100(2) Uani 1 1 d . . .
H6 H 0.9095 0.2624 0.7093 0.119 Uiso 1 1 calc R . .
C7 C 0.92018(17) 0.2128(6) 0.6079(5) 0.131(3) Uani 1 1 d . . .
H7 H 0.9409 0.2051 0.6272 0.157 Uiso 1 1 calc R . .
C8 C 0.90880(14) 0.1890(5) 0.5282(4) 0.102(2) Uani 1 1 d . . .
H8 H 0.9221 0.1676 0.4946 0.123 Uiso 1 1 calc R . .
C9 C 0.82209(11) 0.2277(3) 0.1508(3) 0.0522(12) Uani 1 1 d . . .
C10 C 0.79463(12) 0.1852(4) 0.1422(3) 0.0701(16) Uani 1 1 d . . .
H10 H 0.7864 0.1671 0.1875 0.084 Uiso 1 1 calc R . .
C11 C 0.77899(15) 0.1690(4) 0.0641(5) 0.090(2) Uani 1 1 d . . .
H11 H 0.7603 0.1405 0.0586 0.108 Uiso 1 1 calc R . .
C12 C 0.79033(18) 0.1934(5) -0.0026(4) 0.090(2) Uani 1 1 d . . .
H12 H 0.7797 0.1822 -0.0538 0.108 Uiso 1 1 calc R . .
C13 C 0.81791(17) 0.2353(4) 0.0065(4) 0.0845(19) Uani 1 1 d . . .
H13 H 0.8260 0.2530 -0.0392 0.101 Uiso 1 1 calc R . .
C14 C 0.83376(13) 0.2517(4) 0.0820(3) 0.0688(15) Uani 1 1 d . . .
H14 H 0.8526 0.2793 0.0868 0.083 Uiso 1 1 calc R . .
C15 C 0.92946(15) 0.0430(4) 0.3847(5) 0.104(2) Uani 1 1 d . . .
H15 H 0.9290 0.0349 0.4397 0.125 Uiso 1 1 calc R . .
C16 C 0.95796(15) 0.0468(5) 0.3565(6) 0.126(3) Uani 1 1 d . . .
H16 H 0.9760 0.0405 0.3925 0.151 Uiso 1 1 calc R . .
C17 C 0.95907(18) 0.0597(5) 0.2767(6) 0.112(3) Uani 1 1 d . . .
C18 C 0.9326(2) 0.0711(7) 0.2295(6) 0.163(4) Uani 1 1 d . . .
H18 H 0.9322 0.0814 0.1746 0.196 Uiso 1 1 calc R . .
C19 C 0.90618(17) 0.0677(6) 0.2607(5) 0.138(3) Uani 1 1 d . . .
H19 H 0.8882 0.0787 0.2254 0.165 Uiso 1 1 calc R . .
C20 C 0.98673(13) 0.0603(5) 0.2288(6) 0.144(3) Uani 1 1 d D . .
H20 H 0.9841 0.0606 0.1726 0.172 Uiso 1 1 calc R . .
C21 C 0.90767(16) 0.3355(5) 0.2021(5) 0.103(2) Uani 1 1 d . . .
H21 H 0.8946 0.3342 0.1531 0.124 Uiso 1 1 calc R . .
C22 C 0.93917(17) 0.3238(5) 0.2007(5) 0.117(3) Uani 1 1 d . . .
H22 H 0.9466 0.3169 0.1518 0.140 Uiso 1 1 calc R . .
C23 C 0.95866(15) 0.3228(5) 0.2711(6) 0.101(2) Uani 1 1 d . . .
C24 C 0.94605(17) 0.3314(6) 0.3378(6) 0.131(3) Uani 1 1 d . . .
H24 H 0.9586 0.3284 0.3876 0.158 Uiso 1 1 calc R . .
C25 C 0.91491(14) 0.3447(5) 0.3362(4) 0.097(2) Uani 1 1 d . . .
H25 H 0.9074 0.3517 0.3849 0.116 Uiso 1 1 calc R . .
C26 C 0.99253(18) 0.3197(5) 0.2808(4) 0.124(3) Uani 1 1 d D . .
H26 H 1.0035 0.3176 0.3327 0.149 Uiso 1 1 calc R . .
C27 C 0.85238(19) -0.0928(4) 0.3698(5) 0.090(2) Uani 1 1 d . . .
C28 C 0.86568(13) -0.0719(4) 0.4513(5) 0.0823(19) Uani 1 1 d . . .
C29 C 0.84500(15) -0.0184(4) 0.4826(4) 0.0723(16) Uani 1 1 d . . .
C30 C 0.82056(14) -0.0025(4) 0.4248(5) 0.0801(19) Uani 1 1 d . . .
C31 C 0.82390(16) -0.0495(4) 0.3554(4) 0.0840(19) Uani 1 1 d . . .
C32 C 0.8660(3) -0.1533(5) 0.3143(7) 0.209(6) Uani 1 1 d . . .
H32A H 0.8880 -0.1522 0.3269 0.313 Uiso 1 1 calc R . .
H32B H 0.8600 -0.1358 0.2592 0.313 Uiso 1 1 calc R . .
H32C H 0.8587 -0.2104 0.3214 0.313 Uiso 1 1 calc R . .
C33 C 0.89467(17) -0.1096(5) 0.4976(6) 0.162(4) Uani 1 1 d . . .
H33A H 0.9032 -0.0703 0.5390 0.242 Uiso 1 1 calc R . .
H33B H 0.9092 -0.1197 0.4612 0.242 Uiso 1 1 calc R . .
H33C H 0.8899 -0.1627 0.5219 0.242 Uiso 1 1 calc R . .
C34 C 0.8482(2) 0.0138(5) 0.5686(5) 0.155(4) Uani 1 1 d . . .
H34A H 0.8366 0.0658 0.5703 0.233 Uiso 1 1 calc R . .
H34B H 0.8694 0.0249 0.5881 0.233 Uiso 1 1 calc R . .
H34C H 0.8406 -0.0287 0.6021 0.233 Uiso 1 1 calc R . .
C35 C 0.79283(15) 0.0515(4) 0.4355(6) 0.154(4) Uani 1 1 d . . .
H35A H 0.7803 0.0593 0.3840 0.231 Uiso 1 1 calc R . .
H35B H 0.7995 0.1064 0.4574 0.231 Uiso 1 1 calc R . .
H35C H 0.7812 0.0231 0.4719 0.231 Uiso 1 1 calc R . .
C36 C 0.8024(2) -0.0509(6) 0.2750(6) 0.179(5) Uani 1 1 d . . .
H36A H 0.7884 -0.0035 0.2729 0.268 Uiso 1 1 calc R . .
H36B H 0.7910 -0.1036 0.2703 0.268 Uiso 1 1 calc R . .
H36C H 0.8142 -0.0465 0.2312 0.268 Uiso 1 1 calc R . .
C37 C 0.83903(15) 0.4844(3) 0.1915(3) 0.0676(15) Uani 1 1 d . . .
C38 C 0.81068(15) 0.4487(3) 0.2037(4) 0.0764(18) Uani 1 1 d . . .
C39 C 0.80810(14) 0.4501(3) 0.2846(4) 0.0754(17) Uani 1 1 d . . .
C40 C 0.83436(15) 0.4924(3) 0.3246(3) 0.0684(15) Uani 1 1 d . . .
C41 C 0.85344(13) 0.5142(3) 0.2681(3) 0.0632(15) Uani 1 1 d . . .
C42 C 0.8506(2) 0.4990(4) 0.1128(4) 0.133(3) Uani 1 1 d . . .
H42A H 0.8427 0.5525 0.0900 0.199 Uiso 1 1 calc R . .
H42B H 0.8438 0.4532 0.0762 0.199 Uiso 1 1 calc R . .
H42C H 0.8726 0.5009 0.1218 0.199 Uiso 1 1 calc R . .
C43 C 0.78659(17) 0.4165(5) 0.1370(5) 0.145(4) Uani 1 1 d . . .
H43A H 0.7776 0.3649 0.1544 0.218 Uiso 1 1 calc R . .
H43B H 0.7959 0.4046 0.0897 0.218 Uiso 1 1 calc R . .
H43C H 0.7710 0.4593 0.1245 0.218 Uiso 1 1 calc R . .
C44 C 0.78184(16) 0.4174(5) 0.3254(6) 0.144(4) Uani 1 1 d . . .
H44A H 0.7899 0.3871 0.3738 0.216 Uiso 1 1 calc R . .
H44B H 0.7693 0.3795 0.2893 0.216 Uiso 1 1 calc R . .
H44C H 0.7697 0.4650 0.3387 0.216 Uiso 1 1 calc R . .
C45 C 0.8410(2) 0.5102(5) 0.4141(4) 0.129(3) Uani 1 1 d . . .
H45A H 0.8628 0.5113 0.4309 0.194 Uiso 1 1 calc R . .
H45B H 0.8320 0.4660 0.4431 0.194 Uiso 1 1 calc R . .
H45C H 0.8324 0.5646 0.4254 0.194 Uiso 1 1 calc R . .
C46 C 0.88354(17) 0.5635(4) 0.2858(5) 0.122(3) Uani 1 1 d . . .
H46A H 0.8796 0.6238 0.2798 0.183 Uiso 1 1 calc R . .
H46B H 0.8970 0.5460 0.2486 0.183 Uiso 1 1 calc R . .
H46C H 0.8930 0.5518 0.3401 0.183 Uiso 1 1 calc R . .
C47 C 0.7752(2) 0.7174(6) 0.1390(7) 0.125(3) Uani 1 1 d . . .
C48 C 0.9731(4) 0.7729(10) 0.3851(9) 0.497(19) Uiso 1 1 d D A .

loop_
_atom_site_aniso_label
_atom_site_aniso_U_11
_atom_site_aniso_U_22
_atom_site_aniso_U_33
_atom_site_aniso_U_23
_atom_site_aniso_U_13
_atom_site_aniso_U_12
Rh1 0.0420(2) 0.0520(2) 0.0655(3) 0.0025(2) 0.01300(19) 0.00066(19)
Rh2 0.0544(3) 0.0539(2) 0.0462(2) 0.00282(19) 0.00426(18) -0.0008(2)
N1 0.043(2) 0.057(2) 0.045(3) -0.002(2) 0.0045(19) -0.0037(19)
N2 0.053(2) 0.055(2) 0.042(2) -0.001(2) 0.0051(19) 0.004(2)
N3 0.041(3) 0.086(3) 0.078(4) -0.001(3) 0.019(2) 0.004(2)
N4 0.049(3) 0.078(3) 0.073(3) 0.005(3) 0.005(3) -0.005(2)
O1 0.065(2) 0.047(2) 0.056(2) -0.0024(16) 0.0026(17) -0.0038(16)
O2 0.080(3) 0.048(2) 0.045(2) 0.0017(16) 0.0029(17) 0.0021(17)
O3 0.112(4) 0.069(3) 0.250(7) 0.018(3) 0.057(4) -0.015(3)
O4 0.080(4) 0.110(4) 0.245(7) 0.032(4) 0.005(4) 0.008(3)
O5 0.140(4) 0.080(3) 0.154(5) 0.006(3) 0.061(4) 0.008(3)
F1 0.187(5) 0.130(4) 0.163(5) 0.009(3) 0.059(4) -0.043(4)
F2 0.223(7) 0.182(5) 0.232(7) -0.096(5) 0.086(5) 0.003(5)
F3 0.141(5) 0.153(5) 0.212(6) -0.024(4) -0.014(4) -0.001(4)
S1 0.0788(13) 0.0616(10) 0.185(2) 0.0114(12) 0.0422(13) -0.0001(9)
S2 0.179(4) 0.337(7) 0.185(4) 0.026(4) -0.023(3) 0.081(5)
C1 0.042(3) 0.061(3) 0.041(3) 0.003(3) 0.007(2) 0.001(2)
C2 0.034(3) 0.064(4) 0.053(3) -0.004(3) 0.010(2) 0.001(2)
C3 0.054(3) 0.058(3) 0.058(4) 0.010(3) 0.005(3) 0.000(3)
C4 0.069(4) 0.074(4) 0.058(4) -0.004(3) 0.006(3) 0.009(3)
C5 0.106(5) 0.081(4) 0.062(4) -0.009(3) 0.016(4) 0.010(4)
C6 0.109(6) 0.123(6) 0.063(5) -0.007(4) 0.001(4) 0.001(5)
C7 0.073(5) 0.217(10) 0.096(6) -0.031(6) -0.016(4) 0.027(6)
C8 0.058(4) 0.173(7) 0.073(5) -0.024(5) -0.003(3) 0.027(4)
C9 0.051(3) 0.058(3) 0.047(3) -0.007(2) 0.006(3) 0.015(3)
C10 0.053(3) 0.090(4) 0.066(4) -0.013(3) 0.002(3) 0.003(3)
C11 0.064(4) 0.098(5) 0.099(6) -0.018(4) -0.021(4) 0.013(4)
C12 0.102(6) 0.099(5) 0.060(5) -0.025(4) -0.019(4) 0.042(4)
C13 0.099(5) 0.090(5) 0.064(5) -0.011(3) 0.008(4) 0.025(4)
C14 0.073(4) 0.083(4) 0.050(4) -0.006(3) 0.005(3) 0.007(3)
C15 0.064(4) 0.134(6) 0.122(6) 0.017(5) 0.035(4) 0.011(4)
C16 0.050(4) 0.148(7) 0.184(9) 0.021(7) 0.032(5) 0.005(4)
C17 0.069(5) 0.128(6) 0.157(8) 0.028(6) 0.073(6) 0.010(4)
C18 0.080(6) 0.294(14) 0.129(8) 0.013(8) 0.063(6) 0.019(7)
C19 0.070(5) 0.257(11) 0.092(6) -0.001(6) 0.031(4) 0.016(6)
C20 0.118(8) 0.142(7) 0.169(10) 0.001(7) 0.014(7) 0.013(5)
C21 0.067(5) 0.153(7) 0.090(6) -0.013(5) 0.010(4) -0.007(4)
C22 0.065(5) 0.164(8) 0.127(7) -0.027(6) 0.032(5) -0.014(5)
C23 0.047(4) 0.125(6) 0.131(7) 0.019(5) 0.015(5) 0.000(4)
C24 0.053(5) 0.194(9) 0.139(8) 0.044(7) -0.012(5) 0.004(5)
C25 0.060(4) 0.135(6) 0.091(5) 0.021(4) -0.002(4) -0.007(4)
C26 0.096(7) 0.140(6) 0.138(9) 0.024(5) 0.023(5) 0.006(5)
C27 0.112(6) 0.044(3) 0.127(7) -0.013(4) 0.063(5) -0.013(4)
C28 0.054(4) 0.069(4) 0.124(6) 0.039(4) 0.015(4) 0.004(3)
C29 0.077(4) 0.068(4) 0.074(5) 0.010(3) 0.022(4) -0.015(3)
C30 0.059(4) 0.064(4) 0.124(6) 0.021(4) 0.034(4) -0.008(3)
C31 0.075(5) 0.078(4) 0.095(5) 0.010(4) 0.000(4) -0.033(4)
C32 0.301(14) 0.085(5) 0.292(14) -0.078(7) 0.215(12) -0.044(7)
C33 0.088(6) 0.132(7) 0.257(12) 0.100(7) 0.003(6) 0.008(5)
C34 0.261(12) 0.119(6) 0.102(7) -0.002(5) 0.081(7) -0.076(7)
C35 0.072(5) 0.100(6) 0.307(13) 0.040(7) 0.087(7) 0.017(4)
C36 0.175(9) 0.158(8) 0.174(10) 0.048(7) -0.072(7) -0.111(7)
C37 0.095(5) 0.064(4) 0.044(4) 0.010(3) 0.008(3) 0.020(3)
C38 0.080(4) 0.056(4) 0.083(5) -0.015(3) -0.024(4) 0.017(3)
C39 0.073(4) 0.057(4) 0.098(5) 0.002(3) 0.017(4) 0.014(3)
C40 0.105(5) 0.048(3) 0.050(4) 0.003(3) 0.004(3) 0.016(3)
C41 0.080(4) 0.047(3) 0.061(4) 0.014(3) 0.006(3) -0.002(3)
C42 0.240(10) 0.105(5) 0.065(5) 0.029(4) 0.060(6) 0.043(6)
C43 0.123(6) 0.104(5) 0.177(9) -0.034(6) -0.082(6) 0.047(5)
C44 0.087(5) 0.106(5) 0.255(11) 0.025(7) 0.081(6) 0.016(5)
C45 0.228(10) 0.100(5) 0.062(5) -0.005(4) 0.026(5) 0.029(6)
C46 0.118(6) 0.081(5) 0.156(8) 0.021(5) -0.013(5) -0.032(4)
C47 0.108(7) 0.097(6) 0.179(10) -0.037(7) 0.054(7) -0.012(6)

loop_
_atom_type_symbol
_atom_type_description
_atom_type_scat_dispersion_real
_atom_type_scat_dispersion_imag
_atom_type_scat_source
C C 0.0033 0.0016 'International Tables Vol C Tables 4.2.6.8 and 6.1.1.4'
H H 0.0000 0.0000 'International Tables Vol C Tables 4.2.6.8 and 6.1.1.4'
N N 0.0061 0.0033 'International Tables Vol C Tables 4.2.6.8 and 6.1.1.4'
O O 0.0106 0.0060 'International Tables Vol C Tables 4.2.6.8 and 6.1.1.4'
F F 0.0171 0.0103 'International Tables Vol C Tables 4.2.6.8 and 6.1.1.4'
S S 0.1246 0.1234 'International Tables Vol C Tables 4.2.6.8 and 6.1.1.4'
Rh Rh -1.1178 0.9187 'International Tables Vol C Tables 4.2.6.8 and 6.1.1.4'

loop_
_geom_angle_atom_site_label_1
_geom_angle_atom_site_label_2
_geom_angle_atom_site_label_3
_geom_angle
_geom_angle_site_symmetry_1
N1 Rh1 C30 105.7(2) .
N1 Rh1 O1 78.06(14) .
C30 Rh1 O1 104.1(2) .
N1 Rh1 C27 165.0(2) .
C30 Rh1 C27 64.7(2) .
O1 Rh1 C27 114.8(3) .
N1 Rh1 C31 138.8(2) .
C30 Rh1 C31 38.4(2) .
O1 Rh1 C31 91.1(2) .
C27 Rh1 C31 38.8(2) .
N1 Rh1 N3 87.98(16) .
C30 Rh1 N3 164.4(2) .
O1 Rh1 N3 85.82(16) .
C27 Rh1 N3 100.3(2) .
C31 Rh1 N3 131.2(3) .
N1 Rh1 C28 126.8(3) .
C30 Rh1 C28 63.8(2) .
O1 Rh1 C28 153.7(2) .
C27 Rh1 C28 39.4(2) .
C31 Rh1 C28 64.6(2) .
N3 Rh1 C28 102.1(2) .
N1 Rh1 C29 101.10(19) .
C30 Rh1 C29 37.1(2) .
O1 Rh1 C29 140.2(2) .
C27 Rh1 C29 64.2(2) .
C31 Rh1 C29 63.1(2) .
N3 Rh1 C29 134.0(2) .
C28 Rh1 C29 37.8(2) .
O2 Rh2 N2 78.70(14) .
O2 Rh2 C37 158.83(17) .
N2 Rh2 C37 120.4(2) .
O2 Rh2 C40 94.52(17) .
N2 Rh2 C40 148.4(2) .
C37 Rh2 C40 64.5(2) .
O2 Rh2 C39 101.1(2) .
N2 Rh2 C39 111.8(2) .
C37 Rh2 C39 64.7(2) .
C40 Rh2 C39 38.7(2) .
O2 Rh2 C41 121.78(18) .
N2 Rh2 C41 159.37(19) .
C37 Rh2 C41 39.0(2) .
C40 Rh2 C41 38.2(2) .
C39 Rh2 C41 64.7(2) .
O2 Rh2 N4 83.19(16) .
N2 Rh2 N4 88.17(16) .
C37 Rh2 N4 105.0(2) .
C40 Rh2 N4 122.0(2) .
C39 Rh2 N4 160.0(2) .
C41 Rh2 N4 96.29(19) .
O2 Rh2 C38 135.6(2) .
N2 Rh2 C38 100.46(18) .
C37 Rh2 C38 38.5(2) .
C40 Rh2 C38 63.0(2) .
C39 Rh2 C38 37.3(2) .
C41 Rh2 C38 63.9(2) .
N4 Rh2 C38 141.1(2) .
C1 N1 C3 118.1(4) .
C1 N1 Rh1 114.4(3) .
C3 N1 Rh1 127.2(3) .
C2 N2 C9 119.1(4) .
C2 N2 Rh2 113.2(3) .
C9 N2 Rh2 127.6(3) .
C19 N3 C15 114.7(6) .
C19 N3 Rh1 123.7(4) .
C15 N3 Rh1 121.5(4) .
C21 N4 C25 115.4(6) .
C21 N4 Rh2 124.3(4) .
C25 N4 Rh2 120.2(4) .
C2 O1 Rh1 113.3(3) .
C1 O2 Rh2 112.0(3) .
O5 S1 O3 116.2(3) .
O5 S1 O4 114.3(4) .
O3 S1 O4 115.3(3) .
O5 S1 C47 103.0(4) .
O3 S1 C47 102.1(4) .
O4 S1 C47 103.1(4) .
O6 S2 O8' 128.0(13) .
O6 S2 O8 132.9(16) .
O8' S2 O8 57.7(14) .
O6 S2 O7' 55.8(10) .
O8' S2 O7' 124.4(10) .
O8 S2 O7' 169.3(18) .
O6 S2 O6' 63.7(10) .
O8' S2 O6' 116.0(9) .
O8 S2 O6' 72.9(13) .
O7' S2 O6' 111.8(9) .
O6 S2 O7 106.2(11) .
O8' S2 O7 56.2(8) .
O8 S2 O7 109.4(12) .
O7' S2 O7 69.4(10) .
O6' S2 O7 161.2(10) .
O6 S2 C48 124.4(12) .
O8' S2 C48 105.7(8) .
O8 S2 C48 85.0(18) .
O7' S2 C48 84.4(9) .
O6' S2 C48 107.8(8) .
O7 S2 C48 90.9(10) .
O2 C1 N1 126.1(4) .
O2 C1 C2 118.8(4) .
N1 C1 C2 115.1(4) .
O1 C2 N2 126.4(5) .
O1 C2 C1 118.6(4) .
N2 C2 C1 115.0(4) .
C8 C3 C4 117.9(5) .
C8 C3 N1 120.4(5) .
C4 C3 N1 121.7(5) .
C5 C4 C3 121.3(6) .
C6 C5 C4 120.3(6) .
C7 C6 C5 119.2(7) .
C6 C7 C8 121.1(7) .
C3 C8 C7 120.2(6) .
C10 C9 C14 118.4(5) .
C10 C9 N2 121.1(5) .
C14 C9 N2 120.3(5) .
C9 C10 C11 119.4(6) .
C12 C11 C10 121.9(7) .
C11 C12 C13 118.5(6) .
C12 C13 C14 120.9(6) .
C13 C14 C9 121.0(6) .
N3 C15 C16 122.0(7) .
C17 C16 C15 119.9(8) .
C18 C17 C16 116.8(7) .
C18 C17 C20 112.5(8) .
C16 C17 C20 130.6(8) .
C17 C18 C19 120.2(9) .
N3 C19 C18 126.2(8) .
C20 C20 C17 116.0(13) 2_755
N4 C21 C22 124.0(7) .
C23 C22 C21 119.4(7) .
C24 C23 C22 116.1(7) .
C24 C23 C26 116.9(8) .
C22 C23 C26 126.8(8) .
C23 C24 C25 122.4(8) .
N4 C25 C24 122.5(7) .
C26 C26 C23 122.2(11) 2_755
C31 C27 C28 106.3(5) .
C31 C27 C32 128.1(9) .
C28 C27 C32 125.5(9) .
C31 C27 Rh1 70.7(3) .
C28 C27 Rh1 70.7(3) .
C32 C27 Rh1 126.0(5) .
C29 C28 C27 107.0(6) .
C29 C28 C33 126.3(8) .
C27 C28 C33 126.3(8) .
C29 C28 Rh1 71.8(3) .
C27 C28 Rh1 69.9(3) .
C33 C28 Rh1 129.0(4) .
C30 C29 C28 109.7(6) .
C30 C29 C34 124.7(7) .
C28 C29 C34 125.6(7) .
C30 C29 Rh1 69.9(3) .
C28 C29 Rh1 70.4(3) .
C34 C29 Rh1 128.4(4) .
C29 C30 C31 108.9(6) .
C29 C30 C35 125.8(8) .
C31 C30 C35 125.0(8) .
C29 C30 Rh1 73.0(3) .
C31 C30 Rh1 71.3(3) .
C35 C30 Rh1 125.5(4) .
C30 C31 C27 108.0(6) .
C30 C31 C36 127.6(8) .
C27 C31 C36 124.3(8) .
C30 C31 Rh1 70.3(3) .
C27 C31 Rh1 70.5(3) .
C36 C31 Rh1 121.6(4) .
C38 C37 C41 106.7(5) .
C38 C37 C42 127.6(6) .
C41 C37 C42 125.2(6) .
C38 C37 Rh2 72.1(3) .
C41 C37 Rh2 71.2(3) .
C42 C37 Rh2 127.4(4) .
C39 C38 C37 109.8(5) .
C39 C38 C43 125.6(7) .
C37 C38 C43 124.6(7) .
C39 C38 Rh2 70.6(3) .
C37 C38 Rh2 69.4(3) .
C43 C38 Rh2 127.9(4) .
C38 C39 C40 107.0(5) .
C38 C39 C44 128.0(7) .
C40 C39 C44 124.9(7) .
C38 C39 Rh2 72.1(3) .
C40 C39 Rh2 70.4(3) .
C44 C39 Rh2 124.9(4) .
C41 C40 C39 109.1(5) .
C41 C40 C45 125.3(6) .
C39 C40 C45 125.6(6) .
C41 C40 Rh2 71.2(3) .
C39 C40 Rh2 70.9(3) .
C45 C40 Rh2 123.5(4) .
C40 C41 C37 107.2(5) .
C40 C41 C46 125.8(6) .
C37 C41 C46 127.0(6) .
C40 C41 Rh2 70.6(3) .
C37 C41 Rh2 69.8(3) .
C46 C41 Rh2 126.3(4) .
F3 C47 F2 106.4(9) .
F3 C47 F1 105.8(9) .
F2 C47 F1 108.8(8) .
F3 C47 S1 112.5(7) .
F2 C47 S1 110.7(8) .
F1 C47 S1 112.3(7) .
F5 C48 F6' 120.0(19) .
F5 C48 F5' 47.7(11) .
F6' C48 F5' 106.1(16) .
F5 C48 F4 108.8(15) .
F6' C48 F4 38.6(14) .
F5' C48 F4 128.6(17) .
F5 C48 F4' 58.8(11) .
F6' C48 F4' 108.8(16) .
F5' C48 F4' 106.5(14) .
F4 C48 F4' 72.1(12) .
F5 C48 F6 102.8(14) .
F6' C48 F6 62.9(15) .
F5' C48 F6 57.7(13) .
F4 C48 F6 101.2(14) .
F4' C48 F6 154.5(16) .
F5 C48 S2 124.9(14) .
F6' C48 S2 115.1(14) .
F5' C48 S2 117.0(13) .
F4 C48 S2 113.1(12) .
F4' C48 S2 102.7(11) .
F6 C48 S2 102.5(12) .

loop_
_geom_bond_atom_site_label_1
_geom_bond_atom_site_label_2
_geom_bond_distance
_geom_bond_site_symmetry_2
Rh1 N1 2.112(4) .
Rh1 C30 2.119(5) .
Rh1 O1 2.124(3) .
Rh1 C27 2.129(6) .
Rh1 C31 2.132(6) .
Rh1 N3 2.140(4) .
Rh1 C28 2.140(6) .
Rh1 C29 2.158(6) .
Rh2 O2 2.111(3) .
Rh2 N2 2.112(4) .
Rh2 C37 2.119(5) .
Rh2 C40 2.130(5) .
Rh2 C39 2.136(5) .
Rh2 C41 2.137(5) .
Rh2 N4 2.147(4) .
Rh2 C38 2.155(5) .
N1 C1 1.302(6) .
N1 C3 1.430(6) .
N2 C2 1.319(6) .
N2 C9 1.421(6) .
N3 C19 1.304(8) .
N3 C15 1.319(8) .
N4 C21 1.310(8) .
N4 C25 1.317(7) .
O1 C2 1.271(5) .
O2 C1 1.280(6) .
O3 S1 1.425(4) .
O4 S1 1.427(5) .
O5 S1 1.419(5) .
F1 C47 1.322(9) .
F2 C47 1.314(8) .
F3 C47 1.307(9) .
S1 C47 1.806(11) .
S2 O6 1.342(14) .
S2 O8' 1.382(11) .
S2 O8 1.440(15) .
S2 O7' 1.493(12) .
S2 O6' 1.497(11) .
S2 O7 1.569(14) .
S2 C48 1.737(15) .
F4 C48 1.318(16) .
F5 C48 1.243(15) .
F6 C48 1.446(16) .
F4' C48 1.419(16) .
F5' C48 1.291(16) .
F6' C48 1.263(16) .
C1 C2 1.501(6) .
C3 C8 1.351(7) .
C3 C4 1.388(7) .
C4 C5 1.366(7) .
C5 C6 1.363(9) .
C6 C7 1.341(9) .
C7 C8 1.403(9) .
C9 C10 1.369(7) .
C9 C14 1.378(7) .
C10 C11 1.405(8) .
C11 C12 1.343(9) .
C12 C13 1.369(9) .
C13 C14 1.374(7) .
C15 C16 1.407(9) .
C16 C17 1.356(11) .
C17 C18 1.321(11) .
C17 C20 1.554(11) .
C18 C19 1.345(9) .
C20 C20 1.276(9) 2_755
C21 C22 1.404(9) .
C22 C23 1.351(10) .
C23 C24 1.323(10) .
C23 C26 1.478(10) .
C24 C25 1.385(9) .
C26 C26 1.302(8) 2_755
C27 C31 1.414(9) .
C27 C28 1.439(9) .
C27 C32 1.509(9) .
C28 C29 1.393(8) .
C28 C33 1.512(9) .
C29 C30 1.360(8) .
C29 C34 1.509(9) .
C30 C31 1.398(9) .
C30 C35 1.517(8) .
C31 C36 1.528(9) .
C37 C38 1.409(8) .
C37 C41 1.421(7) .
C37 C42 1.495(8) .
C38 C39 1.374(8) .
C38 C43 1.509(8) .
C39 C40 1.412(8) .
C39 C44 1.515(8) .
C40 C41 1.396(7) .
C40 C45 1.508(8) .
C41 C46 1.525(8) .
